data_7232814
loop_
_publ_author_name
'Cui, Lian-sheng'
'Meng, Xiang-min'
'Li, Yong-gang'
'Huang, Ke-rui'
'Li, Yuan-cheng'
'Long, Jin-qiao'
'Yao, Peng-fei'

_publ_section_title
;
 Syntheses, structural diversity, and photocatalytic-degradation
 properties for methylene blue of Co(ii) and Ni(ii) MOFs based on
 terephthalic acid and different imidazole bridging ligands
;
_journal_issue 25
_journal_name_full CrystEngComm
_journal_page_first 3798
_journal_paper_doi 10.1039/C9CE00433E
_journal_volume 21
_journal_year 2019
_chemical_formula_sum 'C104.5 H82 Cl Co4 N16 O24.5'
_chemical_formula_weight 2225.03
_space_group_IT_number 142
_space_group_name_Hall '-I 4bd 2c'
_space_group_name_H-M_alt 'I 41/a c d :2'
_symmetry_cell_setting tetragonal
_symmetry_space_group_name_Hall '-I 4bd 2c'
_symmetry_space_group_name_H-M 'I 41/a c d :2'
_atom_sites_solution_hydrogens geom
_atom_sites_solution_primary direct
_atom_sites_solution_secondary difmap
_audit_creation_method SHELXL-97
_audit_update_record
;
2018-03-21 deposited with the CCDC.    2019-05-22 downloaded from the CCDC.
;
_cell_angle_alpha 90.00
_cell_angle_beta 90.00
_cell_angle_gamma 90.00
_cell_formula_units_Z 8
_cell_length_a 18.4694(7)
_cell_length_b 18.4694(7)
_cell_length_c 61.6922(19)
_cell_measurement_reflns_used 78901
_cell_measurement_temperature 293(2)
_cell_measurement_theta_max 27.501
_cell_measurement_theta_min 3.12
_cell_volume 21044.4(13)
_computing_cell_refinement 'Bruker FRAMBO'
_computing_data_collection 'Bruker FRAMBO'
_computing_data_reduction 'Bruker SAINT'
_computing_molecular_graphics 'Bruker SHELXTL'
_computing_publication_material 'Bruker SHELXTL'
_computing_structure_refinement 'SHELXL-97 (Sheldrick, 1997)'
_computing_structure_solution 'SHELXS-97 (Sheldrick, 1990)'
_diffrn_ambient_temperature 293(2)
_diffrn_measured_fraction_theta_full 0.998
_diffrn_measured_fraction_theta_max 0.998
_diffrn_measurement_device_type 'multiwire proportional'
_diffrn_measurement_method 'phi and omega scans'
_diffrn_radiation_monochromator graphite
_diffrn_radiation_source 'fine-focus sealed tube'
_diffrn_radiation_type MoK\a
_diffrn_radiation_wavelength 0.71073
_diffrn_reflns_av_R_equivalents 0.1614
_diffrn_reflns_av_sigmaI/netI 0.0390
_diffrn_reflns_limit_h_max 22
_diffrn_reflns_limit_h_min -22
_diffrn_reflns_limit_k_max 22
_diffrn_reflns_limit_k_min -22
_diffrn_reflns_limit_l_max 74
_diffrn_reflns_limit_l_min -74
_diffrn_reflns_number 133348
_diffrn_reflns_theta_full 25.50
_diffrn_reflns_theta_max 25.50
_diffrn_reflns_theta_min 3.12
_exptl_absorpt_coefficient_mu 0.725
_exptl_absorpt_correction_T_max 0.8990
_exptl_absorpt_correction_T_min 0.8685
_exptl_absorpt_correction_type multi-scan
_exptl_absorpt_process_details sadabs
_exptl_crystal_density_diffrn 1.405
_exptl_crystal_density_method 'not measured'
_exptl_crystal_F_000 9136
_exptl_crystal_size_max 0.20
_exptl_crystal_size_mid 0.18
_exptl_crystal_size_min 0.15
_refine_diff_density_max 1.109
_refine_diff_density_min -0.595
_refine_diff_density_rms 0.114
_refine_ls_extinction_method none
_refine_ls_goodness_of_fit_ref 1.317
_refine_ls_hydrogen_treatment mixed
_refine_ls_matrix_type full
_refine_ls_number_parameters 365
_refine_ls_number_reflns 4903
_refine_ls_number_restraints 65
_refine_ls_restrained_S_all 1.321
_refine_ls_R_factor_all 0.1448
_refine_ls_R_factor_gt 0.1276
_refine_ls_shift/su_max 0.000
_refine_ls_shift/su_mean 0.000
_refine_ls_structure_factor_coef Fsqd
_refine_ls_weighting_details 'calc w=1/[\s^2^(Fo^2^)+(0.1270P)^2^+124.6357P] where P=(Fo^2^+2Fc^2^)/3'
_refine_ls_weighting_scheme calc
_refine_ls_wR_factor_gt 0.2955
_refine_ls_wR_factor_ref 0.3064
_reflns_number_gt 4231
_reflns_number_total 4903
_reflns_threshold_expression >2sigma(I)
_cod_data_source_file c9ce00433e2.cif
_cod_data_source_block 4
_cod_depositor_comments
;
The following automatic conversions were performed:

'_symmetry_cell_setting' value 'Tetragonal' changed to 'tetragonal'
according to
/home/data/users/saulius/crontab/automatic-downloads/rss-feeds/RSC/lib/dictionaries/cif_core.dic
dictionary named 'cif_core.dic' version 2.4.2 from 2011-04-26.

Automatic conversion script
Id: cif_fix_values 4973 2017-02-22 13:04:09Z antanas 

 Adding full bibliography for 7232814--7232819.cif.
;
_cod_original_sg_symbol_H-M I4(1)/acd
_cod_original_formula_sum 'C104.50 H82 Cl Co4 N16 O24.50'
_cod_database_code 7232814

loop_
_symmetry_equiv_pos_as_xyz
'x, y, z'
'-y+1/4, x+3/4, z+1/4'
'x, -y, -z+1/2'
'-x+1/2, -y, z+1/2'
'-y+1/4, -x+1/4, -z+1/4'
'y+1/4, x+3/4, -z+3/4'
'y+1/4, -x+1/4, z+3/4'
'-x+1/2, y, -z'
'x+1/2, y+1/2, z+1/2'
'-y+3/4, x+5/4, z+3/4'
'x+1/2, -y+1/2, -z+1'
'-x+1, -y+1/2, z+1'
'-y+3/4, -x+3/4, -z+3/4'
'y+3/4, x+5/4, -z+5/4'
'y+3/4, -x+3/4, z+5/4'
'-x+1, y+1/2, -z+1/2'
'-x, -y, -z'
'y-1/4, -x-3/4, -z-1/4'
'-x, y, z-1/2'
'x-1/2, y, -z-1/2'
'y-1/4, x-1/4, z-1/4'
'-y-1/4, -x-3/4, z-3/4'
'-y-1/4, x-1/4, -z-3/4'
'x-1/2, -y, z'
'-x+1/2, -y+1/2, -z+1/2'
'y+1/4, -x-1/4, -z+1/4'
'-x+1/2, y+1/2, z'
'x, y+1/2, -z'
'y+1/4, x+1/4, z+1/4'
'-y+1/4, -x-1/4, z-1/4'
'-y+1/4, x+1/4, -z-1/4'
'x, -y+1/2, z+1/2'

loop_
_atom_site_label
_atom_site_type_symbol
_atom_site_fract_x
_atom_site_fract_y
_atom_site_fract_z
_atom_site_U_iso_or_equiv
_atom_site_adp_type
_atom_site_occupancy
_atom_site_symmetry_multiplicity
_atom_site_calc_flag
_atom_site_refinement_flags
_atom_site_disorder_assembly
_atom_site_disorder_group
Co1 Co 0.35653(5) 0.84536(6) 0.433285(15) 0.0430(4) Uani 1 1 d . A .
Cl1 Cl 0.2500 0.5433(14) 0.5000 0.178(8) Uani 0.25 2 d SPDU . .
Cl2 Cl 0.2500 0.3939(14) 0.5000 0.173(8) Uani 0.25 2 d SPDU . .
N1 N 0.3954(4) 0.7290(4) 0.48987(10) 0.062(2) Uani 1 1 d . . .
N2 N 0.3786(4) 0.7743(4) 0.45757(10) 0.0576(19) Uani 1 1 d . . .
N3 N 0.4769(4) 0.4770(3) 0.63122(9) 0.0475(16) Uani 1 1 d . . .
N4 N 0.5263(4) 0.4184(3) 0.65845(10) 0.0519(16) Uani 1 1 d U . .
O1 O 0.2636(3) 0.8885(3) 0.44316(13) 0.074(2) Uani 1 1 d . . .
O2 O 0.2799(4) 0.9342(4) 0.41115(16) 0.102(3) Uani 1 1 d U . .
O3 O 0.4281(3) 0.9356(4) 0.45056(11) 0.0680(17) Uani 1 1 d . . .
O4 O 0.4544(3) 0.8746(3) 0.42146(9) 0.0555(14) Uani 1 1 d . . .
O5 O 0.4027(4) 0.7119(3) 0.57968(9) 0.080(2) Uani 1 1 d . A .
O6 O 0.4472(5) 0.9481(5) 0.49492(13) 0.123(3) Uani 1 1 d . . .
H6C H 0.4424 0.9449 0.4812 0.148 Uiso 1 1 d RD . .
H6D H 0.4425 0.9923 0.4984 0.148 Uiso 1 1 d R . .
O7 O 0.186(2) 0.936(2) 0.3750 0.121(12) Uani 0.25 2 d SPU . .
H7 H 0.2197 0.9294 0.3843 0.146 Uiso 0.25 1 d PR . .
C1 C 0.3736(5) 0.7849(4) 0.47835(11) 0.0477(19) Uani 1 1 d . A .
H1 H 0.3563 0.8276 0.4845 0.057 Uiso 1 1 calc R . .
C2 C 0.3828(13) 0.6965(11) 0.4552(3) 0.070(4) Uani 0.528(13) 1 d PU A 12
H2 H 0.3792 0.6708 0.4423 0.084 Uiso 0.528(13) 1 calc PR A 12
C3 C 0.3928(12) 0.6677(11) 0.4751(3) 0.067(4) Uani 0.528(13) 1 d PU A 12
H3 H 0.3971 0.6190 0.4786 0.080 Uiso 0.528(13) 1 calc PR A 12
C2' C 0.4276(15) 0.7197(12) 0.4563(3) 0.070(4) Uani 0.472(13) 1 d P A 2
H2' H 0.4498 0.7045 0.4436 0.084 Uiso 0.472(13) 1 calc PR A 2
C3' C 0.4395(14) 0.6905(12) 0.4760(3) 0.067(4) Uani 0.472(13) 1 d P A 2
H3' H 0.4707 0.6526 0.4794 0.080 Uiso 0.472(13) 1 calc PR A 2
C4 C 0.3965(4) 0.7211(4) 0.51314(12) 0.0489(19) Uani 1 1 d . A .
C5 C 0.3538(5) 0.7656(5) 0.52558(13) 0.060(2) Uani 1 1 d . . .
H5 H 0.3229 0.7989 0.5191 0.072 Uiso 1 1 calc R A .
C6 C 0.3573(5) 0.7604(5) 0.54782(12) 0.063(3) Uani 1 1 d . A .
H6 H 0.3293 0.7909 0.5564 0.076 Uiso 1 1 calc R . .
C7 C 0.4016(5) 0.7109(5) 0.55732(12) 0.058(2) Uani 1 1 d . . .
C8 C 0.4430(6) 0.6671(5) 0.54491(14) 0.068(3) Uani 1 1 d . A .
H8 H 0.4730 0.6332 0.5515 0.081 Uiso 1 1 calc R . .
C9 C 0.4414(5) 0.6723(5) 0.52264(13) 0.064(3) Uani 1 1 d . . .
H9 H 0.4707 0.6426 0.5142 0.077 Uiso 1 1 calc R A .
C10 C 0.5186(5) 0.4810(4) 0.64880(12) 0.053(2) Uani 1 1 d . . .
H10 H 0.5398 0.5236 0.6537 0.064 Uiso 1 1 calc R . .
C11 C 0.4854(5) 0.3723(4) 0.64623(12) 0.056(2) Uani 1 1 d U . .
H11 H 0.4793 0.3233 0.6492 0.067 Uiso 1 1 calc R . .
C12 C 0.4552(5) 0.4067(4) 0.62943(12) 0.057(2) Uani 1 1 d . . .
H12 H 0.4257 0.3868 0.6188 0.068 Uiso 1 1 calc R . .
C13 C 0.4594(4) 0.5363(4) 0.61679(11) 0.0458(18) Uani 1 1 d . A .
C14 C 0.5080(6) 0.5905(4) 0.61400(14) 0.063(2) Uani 1 1 d . . .
H14 H 0.5528 0.5889 0.6209 0.075 Uiso 1 1 calc R . .
C15 C 0.4903(6) 0.6482(5) 0.60083(16) 0.068(3) Uani 1 1 d . A .
H15 H 0.5233 0.6855 0.5987 0.082 Uiso 1 1 calc R . .
C16 C 0.4236(6) 0.6504(4) 0.59086(12) 0.061(2) Uani 1 1 d . . .
C17 C 0.3774(6) 0.5939(5) 0.59330(14) 0.069(3) Uani 1 1 d . A .
H17 H 0.3335 0.5943 0.5859 0.083 Uiso 1 1 calc R . .
C18 C 0.3943(5) 0.5358(5) 0.60652(13) 0.057(2) Uani 1 1 d . . .
H18 H 0.3621 0.4976 0.6083 0.069 Uiso 1 1 calc R A .
C19 C 0.2438(5) 0.9291(5) 0.4278(2) 0.076(3) Uani 1 1 d . A .
C20 C 0.1735(4) 0.9694(4) 0.43010(16) 0.055(2) Uani 1 1 d . . .
C21 C 0.1309(4) 0.9589(4) 0.44758(16) 0.058(2) Uani 1 1 d . A .
H21 H 0.1463 0.9277 0.4585 0.070 Uiso 1 1 calc R . .
C22 C 0.0644(5) 0.9936(4) 0.44961(14) 0.054(2) Uani 1 1 d . . .
H22 H 0.0352 0.9852 0.4616 0.064 Uiso 1 1 calc R A .
C23 C 0.4706(4) 0.9217(4) 0.43555(13) 0.0473(18) Uani 1 1 d . A .
C24 C 0.5423(4) 0.9592(4) 0.43354(13) 0.0473(18) Uani 1 1 d . . .
C25 C 0.5858(4) 0.9488(5) 0.41554(14) 0.057(2) Uani 1 1 d . A .
H25 H 0.5711 0.9179 0.4045 0.068 Uiso 1 1 calc R . .
C26 C 0.6514(4) 0.9847(5) 0.41417(17) 0.068(3) Uani 1 1 d . . .
H26 H 0.6808 0.9774 0.4022 0.082 Uiso 1 1 calc R A .
C27 C 0.2231(9) 0.4686(14) 0.4856(4) 0.175(9) Uani 0.13 1 d PDU . .
H27A H 0.2391 0.4686 0.4708 0.210 Uiso 0.13 1 d PR . .
H27B H 0.1711 0.4686 0.4857 0.210 Uiso 0.13 1 d PR . .

loop_
_atom_site_aniso_label
_atom_site_aniso_U_11
_atom_site_aniso_U_22
_atom_site_aniso_U_33
_atom_site_aniso_U_23
_atom_site_aniso_U_13
_atom_site_aniso_U_12
Co1 0.0377(6) 0.0606(7) 0.0308(5) 0.0066(4) -0.0058(4) -0.0007(5)
Cl1 0.171(10) 0.183(10) 0.181(10) 0.000 0.013(7) 0.000
Cl2 0.169(10) 0.175(10) 0.174(10) 0.000 0.010(7) 0.000
N1 0.098(6) 0.055(4) 0.034(3) -0.001(3) 0.002(4) 0.031(4)
N2 0.085(5) 0.057(4) 0.030(3) 0.005(3) 0.001(3) 0.024(4)
N3 0.074(4) 0.041(3) 0.027(3) 0.006(2) -0.003(3) 0.002(3)
N4 0.074(5) 0.044(4) 0.038(3) 0.007(3) -0.001(3) 0.009(3)
O1 0.042(3) 0.055(4) 0.126(6) 0.005(4) -0.002(3) 0.009(3)
O2 0.071(4) 0.087(5) 0.148(6) 0.029(5) 0.035(4) 0.009(4)
O3 0.048(3) 0.081(4) 0.075(4) -0.016(3) 0.003(3) -0.003(3)
O4 0.056(3) 0.068(4) 0.042(3) 0.000(3) -0.011(3) -0.021(3)
O5 0.151(7) 0.053(3) 0.037(3) -0.003(3) -0.019(4) 0.048(4)
O6 0.166(9) 0.133(7) 0.071(5) -0.014(5) -0.008(5) -0.009(7)
O7 0.122(12) 0.122(12) 0.121(16) 0.000(7) 0.000(7) 0.000(10)
C1 0.072(5) 0.037(4) 0.033(4) 0.004(3) -0.003(4) 0.016(4)
C2 0.093(9) 0.070(8) 0.047(5) 0.005(6) -0.002(7) 0.017(7)
C3 0.084(8) 0.057(7) 0.059(6) 0.000(5) 0.001(7) 0.025(7)
C2' 0.093(9) 0.070(8) 0.047(5) 0.005(6) -0.002(7) 0.017(7)
C3' 0.084(8) 0.057(7) 0.059(6) 0.000(5) 0.001(7) 0.025(7)
C4 0.059(5) 0.050(4) 0.037(4) 0.008(3) 0.002(3) 0.016(4)
C5 0.078(6) 0.051(5) 0.050(5) 0.015(4) 0.003(4) 0.032(4)
C6 0.097(7) 0.058(5) 0.035(4) 0.007(4) 0.008(4) 0.036(5)
C7 0.087(6) 0.054(5) 0.034(4) 0.002(3) -0.007(4) 0.024(5)
C8 0.085(7) 0.072(6) 0.047(5) 0.009(4) -0.007(4) 0.036(5)
C9 0.086(7) 0.069(6) 0.038(4) 0.004(4) 0.008(4) 0.038(5)
C10 0.081(6) 0.036(4) 0.043(4) 0.002(3) -0.017(4) 0.004(4)
C11 0.088(6) 0.042(4) 0.038(4) 0.008(3) 0.005(4) -0.002(4)
C12 0.084(6) 0.048(5) 0.038(4) 0.002(3) -0.002(4) -0.022(4)
C13 0.064(5) 0.039(4) 0.034(4) 0.001(3) -0.004(3) 0.002(4)
C14 0.078(6) 0.043(5) 0.067(5) 0.012(4) -0.019(5) 0.004(4)
C15 0.088(7) 0.047(5) 0.071(6) 0.014(4) -0.017(5) 0.001(5)
C16 0.112(8) 0.043(5) 0.028(4) -0.003(3) -0.005(4) 0.018(5)
C17 0.083(7) 0.074(7) 0.049(5) -0.003(4) -0.029(5) 0.021(5)
C18 0.066(6) 0.063(5) 0.044(4) -0.003(4) -0.011(4) 0.000(4)
C19 0.046(5) 0.046(5) 0.134(10) 0.018(6) 0.005(6) -0.009(4)
C20 0.033(4) 0.042(4) 0.090(6) 0.016(4) -0.004(4) -0.007(3)
C21 0.050(5) 0.034(4) 0.090(7) 0.016(4) -0.007(4) 0.008(4)
C22 0.061(5) 0.037(4) 0.063(5) 0.005(4) -0.007(4) -0.003(4)
C23 0.043(4) 0.047(4) 0.052(5) 0.007(4) -0.018(4) 0.004(3)
C24 0.048(4) 0.035(4) 0.059(5) 0.007(3) -0.016(4) 0.001(3)
C25 0.051(5) 0.056(5) 0.065(5) -0.011(4) -0.005(4) 0.000(4)
C26 0.040(5) 0.080(7) 0.086(7) -0.017(5) 0.014(4) -0.004(4)
C27 0.171(11) 0.179(11) 0.176(11) 0.000(6) 0.009(7) -0.001(6)

loop_
_atom_type_symbol
_atom_type_description
_atom_type_scat_dispersion_real
_atom_type_scat_dispersion_imag
_atom_type_scat_source
C C 0.0033 0.0016 'International Tables Vol C Tables 4.2.6.8 and 6.1.1.4'
H H 0.0000 0.0000 'International Tables Vol C Tables 4.2.6.8 and 6.1.1.4'
N N 0.0061 0.0033 'International Tables Vol C Tables 4.2.6.8 and 6.1.1.4'
O O 0.0106 0.0060 'International Tables Vol C Tables 4.2.6.8 and 6.1.1.4'
Cl Cl 0.1484 0.1585 'International Tables Vol C Tables 4.2.6.8 and 6.1.1.4'
Co Co 0.3494 0.9721 'International Tables Vol C Tables 4.2.6.8 and 6.1.1.4'

loop_
_geom_angle_atom_site_label_1
_geom_angle_atom_site_label_2
_geom_angle_atom_site_label_3
_geom_angle
_geom_angle_site_symmetry_1
_geom_angle_site_symmetry_3
O1 Co1 O4 140.8(3) . .
O1 Co1 N2 101.9(3) . .
O4 Co1 N2 105.0(3) . .
O1 Co1 N4 106.5(3) . 10_544
O4 Co1 N4 95.6(2) . 10_544
N2 Co1 N4 101.3(3) . 10_544
O1 Co1 O3 93.5(2) . .
O4 Co1 O3 58.5(2) . .
N2 Co1 O3 90.6(3) . .
N4 Co1 O3 153.8(2) 10_544 .
C27 Cl1 C27 73.0(13) . 8_556
C27 Cl2 C27 72.9(13) 8_556 .
C1 N1 C3' 104.4(10) . .
C1 N1 C4 128.4(6) . .
C3' N1 C4 123.9(10) . .
C1 N1 C3 105.2(9) . .
C3' N1 C3 39.6(10) . .
C4 N1 C3 123.0(10) . .
C1 N2 C2' 102.4(11) . .
C1 N2 C2 104.6(9) . .
C2' N2 C2 38.7(11) . .
C1 N2 Co1 128.0(5) . .
C2' N2 Co1 124.9(10) . .
C2 N2 Co1 125.3(9) . .
C10 N3 C12 106.7(6) . .
C10 N3 C13 126.0(6) . .
C12 N3 C13 127.3(6) . .
C10 N4 C11 103.8(6) . .
C10 N4 Co1 127.5(6) . 15_454
C11 N4 Co1 128.1(5) . 15_454
C19 O1 Co1 105.0(7) . .
C23 O3 Co1 82.7(5) . .
C23 O4 Co1 98.5(5) . .
C7 O5 C16 119.4(6) . .
H6C O6 H6D 107.9 . .
N2 C1 N1 113.1(7) . .
N2 C1 H1 123.4 . .
N1 C1 H1 123.4 . .
C3 C2 N2 107.9(16) . .
C3 C2 H2 126.1 . .
N2 C2 H2 126.1 . .
C2 C3 N1 105.5(16) . .
C2 C3 H3 127.2 . .
N1 C3 H3 127.2 . .
C3' C2' N2 110.9(18) . .
C3' C2' H2' 124.6 . .
N2 C2' H2' 124.6 . .
C2' C3' N1 104.8(17) . .
C2' C3' H3' 127.6 . .
N1 C3' H3' 127.6 . .
C9 C4 C5 120.5(7) . .
C9 C4 N1 120.3(7) . .
C5 C4 N1 119.2(7) . .
C4 C5 C6 119.2(7) . .
C4 C5 H5 120.4 . .
C6 C5 H5 120.4 . .
C7 C6 C5 120.3(7) . .
C7 C6 H6 119.8 . .
C5 C6 H6 119.8 . .
C8 C7 C6 119.9(7) . .
C8 C7 O5 124.5(7) . .
C6 C7 O5 115.6(7) . .
C7 C8 C9 120.8(8) . .
C7 C8 H8 119.6 . .
C9 C8 H8 119.6 . .
C4 C9 C8 119.3(8) . .
C4 C9 H9 120.3 . .
C8 C9 H9 120.3 . .
N4 C10 N3 112.7(7) . .
N4 C10 H10 123.7 . .
N3 C10 H10 123.7 . .
C12 C11 N4 111.2(7) . .
C12 C11 H11 124.4 . .
N4 C11 H11 124.4 . .
C11 C12 N3 105.5(7) . .
C11 C12 H12 127.2 . .
N3 C12 H12 127.2 . .
C14 C13 C18 122.1(8) . .
C14 C13 N3 119.2(7) . .
C18 C13 N3 118.6(7) . .
C13 C14 C15 119.1(9) . .
C13 C14 H14 120.4 . .
C15 C14 H14 120.4 . .
C16 C15 C14 120.0(9) . .
C16 C15 H15 120.0 . .
C14 C15 H15 120.0 . .
C17 C16 C15 119.4(8) . .
C17 C16 O5 120.7(9) . .
C15 C16 O5 119.8(9) . .
C16 C17 C18 121.3(9) . .
C16 C17 H17 119.3 . .
C18 C17 H17 119.3 . .
C13 C18 C17 118.0(9) . .
C13 C18 H18 121.0 . .
C17 C18 H18 121.0 . .
O2 C19 O1 121.0(9) . .
O2 C19 C20 120.6(10) . .
O1 C19 C20 118.4(10) . .
C21 C20 C26 119.5(8) . 24_575
C21 C20 C19 120.4(8) . .
C26 C20 C19 120.0(9) 24_575 .
C20 C21 C22 121.3(8) . .
C20 C21 H21 119.3 . .
C22 C21 H21 119.3 . .
C24 C22 C21 119.2(8) 24_575 .
C24 C22 H22 120.4 24_575 .
C21 C22 H22 120.4 . .
O3 C23 O4 120.3(7) . .
O3 C23 C24 121.6(7) . .
O4 C23 C24 118.1(8) . .
C22 C24 C25 119.5(8) 24_675 .
C22 C24 C23 119.6(8) 24_675 .
C25 C24 C23 121.0(7) . .
C26 C25 C24 119.4(8) . .
C26 C25 H25 120.3 . .
C24 C25 H25 120.3 . .
C20 C26 C25 121.2(9) 24_675 .
C20 C26 H26 119.4 24_675 .
C25 C26 H26 119.4 . .
Cl1 C27 Cl2 107.0(13) . .
Cl1 C27 C27 53.5(7) . 8_556
Cl2 C27 C27 53.5(7) . 8_556
Cl1 C27 H27A 113.9 . .
Cl2 C27 H27A 113.8 . .
C27 C27 H27A 132.9 8_556 .
Cl1 C27 H27B 106.5 . .
Cl2 C27 H27B 106.5 . .
C27 C27 H27B 118.6 8_556 .
H27A C27 H27B 108.5 . .

loop_
_geom_bond_atom_site_label_1
_geom_bond_atom_site_label_2
_geom_bond_distance
_geom_bond_site_symmetry_2
Co1 O1 1.988(6) .
Co1 O4 2.022(6) .
Co1 N2 2.033(6) .
Co1 N4 2.046(6) 10_544
Co1 O3 2.379(6) .
Cl1 C27 1.715(10) .
Cl1 C27 1.715(10) 8_556
Cl2 C27 1.716(11) 8_556
Cl2 C27 1.716(10) .
N1 C1 1.316(9) .
N1 C3' 1.38(2) .
N1 C4 1.443(9) .
N1 C3 1.45(2) .
N2 C1 1.300(9) .
N2 C2' 1.36(2) .
N2 C2 1.45(2) .
N3 C10 1.332(9) .
N3 C12 1.364(10) .
N3 C13 1.448(9) .
N4 C10 1.308(9) .
N4 C11 1.367(11) .
N4 Co1 2.046(6) 15_454
O1 C19 1.260(13) .
O2 C19 1.230(13) .
O3 C23 1.241(10) .
O4 C23 1.265(9) .
O5 C7 1.380(9) .
O5 C16 1.384(9) .
O6 H6C 0.8500 .
O6 H6D 0.8500 .
O7 H7 0.8516 .
C1 H1 0.9300 .
C2 C3 1.35(3) .
C2 H2 0.9300 .
C3 H3 0.9300 .
C2' C3' 1.34(3) .
C2' H2' 0.9300 .
C3' H3' 0.9300 .
C4 C9 1.358(11) .
C4 C5 1.374(11) .
C5 C6 1.377(11) .
C5 H5 0.9300 .
C6 C7 1.359(11) .
C6 H6 0.9300 .
C7 C8 1.351(11) .
C8 C9 1.378(11) .
C8 H8 0.9300 .
C9 H9 0.9300 .
C10 H10 0.9300 .
C11 C12 1.337(11) .
C11 H11 0.9300 .
C12 H12 0.9300 .
C13 C14 1.356(12) .
C13 C18 1.358(11) .
C14 C15 1.379(11) .
C14 H14 0.9300 .
C15 C16 1.376(14) .
C15 H15 0.9300 .
C16 C17 1.356(14) .
C17 C18 1.384(12) .
C17 H17 0.9300 .
C18 H18 0.9300 .
C19 C20 1.503(12) .
C20 C21 1.349(12) .
C20 C26 1.361(12) 24_575
C21 C22 1.391(12) .
C21 H21 0.9300 .
C22 C24 1.382(11) 24_575
C22 H22 0.9300 .
C23 C24 1.499(11) .
C24 C22 1.382(11) 24_675
C24 C25 1.385(12) .
C25 C26 1.383(12) .
C25 H25 0.9300 .
C26 C20 1.361(12) 24_675
C26 H26 0.9300 .
C27 C27 2.04(4) 8_556
C27 H27A 0.9600 .
C27 H27B 0.9601 .

loop_
_geom_torsion_atom_site_label_1
_geom_torsion_atom_site_label_2
_geom_torsion_atom_site_label_3
_geom_torsion_atom_site_label_4
_geom_torsion
_geom_torsion_site_symmetry_1
_geom_torsion_site_symmetry_4
O1 Co1 N2 C1 -44.4(9) . .
O4 Co1 N2 C1 106.8(8) . .
N4 Co1 N2 C1 -154.2(8) 10_544 .
O3 Co1 N2 C1 49.4(8) . .
O1 Co1 N2 C2' 164.3(15) . .
O4 Co1 N2 C2' -44.5(15) . .
N4 Co1 N2 C2' 54.5(15) 10_544 .
O3 Co1 N2 C2' -102.0(15) . .
O1 Co1 N2 C2 116.5(13) . .
O4 Co1 N2 C2 -92.3(13) . .
N4 Co1 N2 C2 6.7(14) 10_544 .
O3 Co1 N2 C2 -149.8(13) . .
O4 Co1 O1 C19 52.5(8) . .
N2 Co1 O1 C19 -174.8(6) . .
N4 Co1 O1 C19 -69.1(7) 10_544 .
O3 Co1 O1 C19 93.8(6) . .
O1 Co1 O3 C23 -151.0(5) . .
O4 Co1 O3 C23 -0.2(4) . .
N2 Co1 O3 C23 107.1(5) . .
N4 Co1 O3 C23 -10.5(8) 10_544 .
O1 Co1 O4 C23 50.8(6) . .
N2 Co1 O4 C23 -81.0(5) . .
N4 Co1 O4 C23 175.7(5) 10_544 .
O3 Co1 O4 C23 0.2(4) . .
C2' N2 C1 N1 -20.5(15) . .
C2 N2 C1 N1 19.3(14) . .
Co1 N2 C1 N1 -176.7(6) . .
C3' N1 C1 N2 21.2(15) . .
C4 N1 C1 N2 -179.0(9) . .
C3 N1 C1 N2 -19.8(14) . .
C1 N2 C2 C3 -11(2) . .
C2' N2 C2 C3 81(2) . .
Co1 N2 C2 C3 -175.2(12) . .
N2 C2 C3 N1 -1(2) . .
C1 N1 C3 C2 11.5(19) . .
C3' N1 C3 C2 -83(2) . .
C4 N1 C3 C2 172.1(14) . .
C1 N2 C2' C3' 12(2) . .
C2 N2 C2' C3' -86(3) . .
Co1 N2 C2' C3' 168.9(15) . .
N2 C2' C3' N1 0(3) . .
C1 N1 C3' C2' -12(2) . .
C4 N1 C3' C2' -173.0(15) . .
C3 N1 C3' C2' 84(2) . .
C1 N1 C4 C9 -158.0(10) . .
C3' N1 C4 C9 -1.8(19) . .
C3 N1 C4 C9 46.0(17) . .
C1 N1 C4 C5 19.4(15) . .
C3' N1 C4 C5 175.7(15) . .
C3 N1 C4 C5 -136.5(13) . .
C9 C4 C5 C6 0.4(15) . .
N1 C4 C5 C6 -177.0(9) . .
C4 C5 C6 C7 -1.2(16) . .
C5 C6 C7 C8 0.8(16) . .
C5 C6 C7 O5 177.9(9) . .
C16 O5 C7 C8 -26.1(16) . .
C16 O5 C7 C6 156.9(10) . .
C6 C7 C8 C9 0.4(17) . .
O5 C7 C8 C9 -176.5(10) . .
C5 C4 C9 C8 0.7(15) . .
N1 C4 C9 C8 178.1(9) . .
C7 C8 C9 C4 -1.2(17) . .
C11 N4 C10 N3 -1.2(10) . .
Co1 N4 C10 N3 170.9(5) 15_454 .
C12 N3 C10 N4 0.7(10) . .
C13 N3 C10 N4 -178.4(7) . .
C10 N4 C11 C12 1.3(10) . .
Co1 N4 C11 C12 -170.8(6) 15_454 .
N4 C11 C12 N3 -0.9(10) . .
C10 N3 C12 C11 0.1(10) . .
C13 N3 C12 C11 179.2(7) . .
C10 N3 C13 C14 30.6(12) . .
C12 N3 C13 C14 -148.4(9) . .
C10 N3 C13 C18 -149.1(8) . .
C12 N3 C13 C18 31.9(12) . .
C18 C13 C14 C15 1.9(14) . .
N3 C13 C14 C15 -177.8(8) . .
C13 C14 C15 C16 0.5(15) . .
C14 C15 C16 C17 -3.1(14) . .
C14 C15 C16 O5 172.6(8) . .
C7 O5 C16 C17 -77.7(12) . .
C7 O5 C16 C15 106.6(10) . .
C15 C16 C17 C18 3.4(14) . .
O5 C16 C17 C18 -172.3(8) . .
C14 C13 C18 C17 -1.7(13) . .
N3 C13 C18 C17 178.0(7) . .
C16 C17 C18 C13 -1.0(14) . .
Co1 O1 C19 O2 1.1(12) . .
Co1 O1 C19 C20 178.9(7) . .
O2 C19 C20 C21 174.1(10) . .
O1 C19 C20 C21 -3.7(14) . .
O2 C19 C20 C26 -4.1(15) . 24_575
O1 C19 C20 C26 178.1(9) . 24_575
C26 C20 C21 C22 0.5(13) 24_575 .
C19 C20 C21 C22 -177.7(8) . .
C20 C21 C22 C24 -1.2(13) . 24_575
Co1 O3 C23 O4 0.4(7) . .
Co1 O3 C23 C24 -179.3(6) . .
Co1 O4 C23 O3 -0.4(8) . .
Co1 O4 C23 C24 179.2(5) . .
O3 C23 C24 C22 5.1(11) . 24_675
O4 C23 C24 C22 -174.6(7) . 24_675
O3 C23 C24 C25 -173.2(8) . .
O4 C23 C24 C25 7.1(11) . .
C22 C24 C25 C26 1.3(12) 24_675 .
C23 C24 C25 C26 179.6(8) . .
C24 C25 C26 C20 -0.7(14) . 24_675
C27 Cl1 C27 Cl2 0.000(4) 8_556 .
C27 Cl2 C27 Cl1 0.000(4) 8_556 .
